data_7029171
loop_
_publ_author_name
'Levason, William'
'Reid, Gillian'
'Trayer, Jonathan'
'Zhang, Wenjian'

_publ_section_title
;
 Synthesis, properties and structures of NbOF3 complexes and comparisons
 with NbOCl3 analogues.
;
_journal_issue 9
_journal_name_full 'Dalton transactions (Cambridge, England : 2003)'
_journal_page_first 3649
_journal_page_last 3659
_journal_paper_doi 10.1039/c3dt53322k
_journal_volume 43
_journal_year 2014
_chemical_formula_moiety 'C25 H22 Cl3 Nb O3 P2, 0.3(C2 H3 N)'
_chemical_formula_sum 'C25.6 H22.9 Cl3 N0.3 Nb O3 P2'
_chemical_formula_weight 643.94
_chemical_name_systematic
; 
 trichloro(methanediylbis(diphenylphosphane) dioxide)oxidoniobium(V)
 acetonitrile solvate 
;
_space_group_crystal_system monoclinic
_space_group_IT_number 14
_space_group_name_Hall '-P 2yn'
_space_group_name_H-M_alt 'P 1 21/n 1'
_symmetry_space_group_name_Hall '-P 2yn'
_symmetry_space_group_name_H-M 'P 1 21/n 1'
_atom_sites_solution_hydrogens geom
_atom_sites_solution_primary direct
_atom_sites_solution_secondary difmap
_audit_creation_date 2013-11-08
_audit_creation_method 'SHELXL-97 + hand edit'
_cell_angle_alpha 90.00
_cell_angle_beta 105.721(6)
_cell_angle_gamma 90.00
_cell_formula_units_Z 4
_cell_length_a 10.694(3)
_cell_length_b 15.640(4)
_cell_length_c 17.181(5)
_cell_measurement_reflns_used 4753
_cell_measurement_temperature 100(2)
_cell_measurement_theta_max 27.5
_cell_measurement_theta_min 2.8
_cell_volume 2766.1(13)
_computing_cell_refinement 'CrystalClear-SM Expert 2.0 r11 (Rigaku, 2011)'
_computing_data_collection 'CrystalClear-SM Expert 2.0 r11 (Rigaku, 2011)'
_computing_data_reduction 'CrystalClear-SM Expert 2.0 r11 (Rigaku, 2011)'
_computing_molecular_graphics 'ORTEP-III (Farrugia, 1997)'
_computing_structure_refinement 'SHELXL-97 (Sheldrick, 2008)'
_computing_structure_solution 'SHELXS-97 (Sheldrick, 1997)'
_diffrn_ambient_temperature 100(2)
_diffrn_detector 'CCD plate'
_diffrn_detector_type 'Rigaku HG Saturn724+ (2x2 bin mode)'
_diffrn_measured_fraction_theta_full 0.992
_diffrn_measured_fraction_theta_max 0.992
_diffrn_measurement_device 'Four-circle \k diffractometer'
_diffrn_measurement_device_type 'Rigaku AFC12 '
_diffrn_measurement_method 'Profile data from \w-scans'
_diffrn_radiation_collimation 'Confocal mirrors, VHF VariMax '
_diffrn_radiation_type MoK\a
_diffrn_radiation_wavelength 0.71073
_diffrn_reflns_av_R_equivalents 0.0386
_diffrn_reflns_av_unetI/netI 0.0744
_diffrn_reflns_limit_h_max 8
_diffrn_reflns_limit_h_min -13
_diffrn_reflns_limit_k_max 19
_diffrn_reflns_limit_k_min -19
_diffrn_reflns_limit_l_max 21
_diffrn_reflns_limit_l_min -19
_diffrn_reflns_number 11311
_diffrn_reflns_theta_full 26.00
_diffrn_reflns_theta_max 26.00
_diffrn_reflns_theta_min 3.01
_diffrn_source 'Rotating anode X-ray tube'
_diffrn_source_type 'Rigaku FR-E+ Superbright'
_diffrn_standards_number 0
_exptl_absorpt_coefficient_mu 0.867
_exptl_absorpt_correction_T_max 1.000
_exptl_absorpt_correction_T_min 0.879
_exptl_absorpt_correction_type multi-scan
_exptl_absorpt_process_details
;Jacobson, R.A. (1998). REQAB. Private communication to the 
 Rigaku Corporation, Tokyo, Japan. 
;
_exptl_crystal_colour colourless
_exptl_crystal_density_diffrn 1.546
_exptl_crystal_density_method 'not measured'
_exptl_crystal_description block
_exptl_crystal_F_000 1298.4
_exptl_crystal_size_max 0.20
_exptl_crystal_size_mid 0.18
_exptl_crystal_size_min 0.16
_refine_diff_density_max 0.515
_refine_diff_density_min -0.535
_refine_diff_density_rms 0.093
_refine_ls_extinction_method none
_refine_ls_goodness_of_fit_ref 1.066
_refine_ls_hydrogen_treatment constr
_refine_ls_matrix_type full
_refine_ls_number_parameters 320
_refine_ls_number_reflns 5388
_refine_ls_number_restraints 2
_refine_ls_restrained_S_all 1.066
_refine_ls_R_factor_all 0.0742
_refine_ls_R_factor_gt 0.0514
_refine_ls_shift/su_max 0.000
_refine_ls_shift/su_mean 0.000
_refine_ls_structure_factor_coef Fsqd
_refine_ls_weighting_details 'w=1/[\s^2^(Fo^2^)+(0.0373P)^2^+0.8179P] where P=(Fo^2^+2Fc^2^)/3'
_refine_ls_weighting_scheme calc
_refine_ls_wR_factor_gt 0.0946
_refine_ls_wR_factor_ref 0.1045
_reflns_number_gt 4213
_reflns_number_total 5388
_reflns_threshold_expression I>2\s(I)
_cod_data_source_file c3dt53322k.txt
_cod_data_source_block 13rwz131b
_cod_depositor_comments
;
The following automatic conversions were performed:

data name '_iucr_refine_instruction_details' was replaced with
'_iucr_refine_instructions_details' as specified in the replacement
file 'data/replacement-values/replacement_tags.lst'.

Automatic conversion script
Id: cif_correct_tags 9268 2022-04-12 08:56:07Z antanas 
;
_cod_original_cell_volume 2766.0(13)
_cod_original_formula_sum 'C25.60 H22.90 Cl3 N0.30 Nb O3 P2'
_cod_database_code 7029171

loop_
_symmetry_equiv_pos_as_xyz
'x, y, z'
'-x+1/2, y+1/2, -z+1/2'
'-x, -y, -z'
'x-1/2, -y-1/2, z-1/2'

loop_
_atom_site_label
_atom_site_type_symbol
_atom_site_fract_x
_atom_site_fract_y
_atom_site_fract_z
_atom_site_U_iso_or_equiv
_atom_site_adp_type
_atom_site_occupancy
_atom_site_symmetry_multiplicity
_atom_site_calc_flag
_atom_site_refinement_flags
Nb1 Nb 0.57383(4) 0.00896(2) 0.22894(2) 0.01947(11) Uani 1 1 d .
Cl1 Cl 0.40324(10) 0.01616(7) 0.10677(8) 0.0358(3) Uani 1 1 d .
Cl2 Cl 0.74675(11) 0.03804(7) 0.34981(6) 0.0314(3) Uani 1 1 d .
Cl3 Cl 0.43373(13) -0.04186(8) 0.30260(9) 0.0480(4) Uani 1 1 d .
P1 P 0.55543(10) 0.23173(7) 0.25941(6) 0.0158(2) Uani 1 1 d .
P2 P 0.74633(10) 0.16993(7) 0.17249(6) 0.0157(2) Uani 1 1 d .
O1 O 0.5058(2) 0.14143(16) 0.25199(16) 0.0186(6) Uani 1 1 d .
O2 O 0.6843(2) 0.08223(17) 0.16987(15) 0.0175(6) Uani 1 1 d .
O3 O 0.6385(3) -0.08621(17) 0.21066(17) 0.0246(7) Uani 1 1 d .
C1 C 0.5515(4) 0.2811(3) 0.3529(2) 0.0185(9) Uani 1 1 d .
C2 C 0.4559(5) 0.2541(3) 0.3881(3) 0.0375(12) Uani 1 1 d .
H2B H 0.3997 0.2084 0.3648 0.045 Uiso 1 1 calc R
C3 C 0.4425(5) 0.2940(4) 0.4577(3) 0.0480(15) Uani 1 1 d .
H3A H 0.3777 0.2754 0.4823 0.058 Uiso 1 1 calc R
C4 C 0.5236(5) 0.3608(4) 0.4909(3) 0.0410(13) Uani 1 1 d .
H4A H 0.5126 0.3892 0.5375 0.049 Uiso 1 1 calc R
C5 C 0.6208(5) 0.3868(3) 0.4572(3) 0.0322(11) Uani 1 1 d .
H5A H 0.6775 0.4321 0.4811 0.039 Uiso 1 1 calc R
C6 C 0.6351(4) 0.3464(3) 0.3880(2) 0.0236(9) Uani 1 1 d .
H6A H 0.7024 0.3636 0.3648 0.028 Uiso 1 1 calc R
C7 C 0.4607(4) 0.2968(3) 0.1795(2) 0.0184(9) Uani 1 1 d .
C8 C 0.4779(5) 0.3851(3) 0.1823(3) 0.0463(15) Uani 1 1 d .
H8A H 0.5404 0.4107 0.2262 0.056 Uiso 1 1 calc R
C9 C 0.4037(6) 0.4355(3) 0.1207(3) 0.0512(16) Uani 1 1 d .
H9A H 0.4144 0.4958 0.1229 0.061 Uiso 1 1 calc R
C10 C 0.3143(5) 0.3986(3) 0.0566(3) 0.0360(12) Uani 1 1 d .
H10A H 0.2630 0.4334 0.0146 0.043 Uiso 1 1 calc R
C11 C 0.2993(5) 0.3113(3) 0.0531(3) 0.0354(12) Uani 1 1 d .
H11A H 0.2387 0.2859 0.0083 0.043 Uiso 1 1 calc R
C12 C 0.3723(4) 0.2601(3) 0.1148(2) 0.0256(10) Uani 1 1 d .
H12A H 0.3613 0.1998 0.1122 0.031 Uiso 1 1 calc R
C13 C 0.7224(4) 0.2342(2) 0.2549(2) 0.0181(9) Uani 1 1 d .
H13A H 0.7794 0.2128 0.3066 0.022 Uiso 1 1 calc R
H13B H 0.7476 0.2941 0.2479 0.022 Uiso 1 1 calc R
C14 C 0.6787(4) 0.2248(3) 0.0792(2) 0.0177(9) Uani 1 1 d .
C15 C 0.6925(5) 0.3127(3) 0.0729(3) 0.0313(11) Uani 1 1 d .
H15A H 0.7378 0.3450 0.1187 0.038 Uiso 1 1 calc R
C16 C 0.6400(5) 0.3528(3) -0.0004(3) 0.0418(13) Uani 1 1 d .
H16A H 0.6473 0.4130 -0.0045 0.050 Uiso 1 1 calc R
C17 C 0.5766(5) 0.3053(3) -0.0681(3) 0.0395(13) Uani 1 1 d .
H17A H 0.5426 0.3328 -0.1188 0.047 Uiso 1 1 calc R
C18 C 0.5634(4) 0.2189(3) -0.0612(3) 0.0303(11) Uani 1 1 d .
H18A H 0.5192 0.1868 -0.1075 0.036 Uiso 1 1 calc R
C19 C 0.6132(4) 0.1771(3) 0.0120(2) 0.0237(10) Uani 1 1 d .
H19A H 0.6028 0.1171 0.0162 0.028 Uiso 1 1 calc R
C20 C 0.9179(4) 0.1575(3) 0.1907(2) 0.0189(9) Uani 1 1 d .
C21 C 0.9993(4) 0.2287(3) 0.2021(3) 0.0276(10) Uani 1 1 d .
H21A H 0.9640 0.2847 0.2002 0.033 Uiso 1 1 calc R
C22 C 1.1322(4) 0.2171(3) 0.2163(3) 0.0335(12) Uani 1 1 d .
H22A H 1.1885 0.2652 0.2241 0.040 Uiso 1 1 calc R
C23 C 1.1828(4) 0.1353(3) 0.2193(3) 0.0295(11) Uani 1 1 d .
H23A H 1.2740 0.1277 0.2294 0.035 Uiso 1 1 calc R
C24 C 1.1026(4) 0.0647(3) 0.2076(3) 0.0278(10) Uani 1 1 d .
H24A H 1.1379 0.0088 0.2098 0.033 Uiso 1 1 calc R
C25 C 0.9691(4) 0.0765(3) 0.1925(2) 0.0237(10) Uani 1 1 d .
H25A H 0.9130 0.0283 0.1834 0.028 Uiso 1 1 calc R
N1 N 0.0887(17) 0.5847(11) 0.0151(12) 0.067(5) Uiso 0.30 1 d PD
C26 C 0.0354(17) 0.5226(10) 0.0004(12) 0.041(4) Uiso 0.30 1 d PD
C27 C -0.024(2) 0.4365(13) -0.0162(16) 0.080(8) Uiso 0.30 1 d PD
H27A H 0.0400 0.3961 -0.0257 0.120 Uiso 0.30 1 calc PR
H27B H -0.0988 0.4391 -0.0641 0.120 Uiso 0.30 1 calc PR
H27C H -0.0533 0.4175 0.0304 0.120 Uiso 0.30 1 calc PR

loop_
_atom_site_aniso_label
_atom_site_aniso_U_11
_atom_site_aniso_U_22
_atom_site_aniso_U_33
_atom_site_aniso_U_23
_atom_site_aniso_U_13
_atom_site_aniso_U_12
Nb1 0.0203(2) 0.01262(18) 0.0281(2) 0.00048(17) 0.01097(17) 0.00066(16)
Cl1 0.0235(6) 0.0259(6) 0.0486(7) -0.0131(5) -0.0064(5) 0.0032(5)
Cl2 0.0410(7) 0.0282(6) 0.0216(5) 0.0028(5) 0.0027(5) 0.0078(5)
Cl3 0.0560(8) 0.0238(6) 0.0835(10) 0.0076(7) 0.0521(8) 0.0005(6)
P1 0.0176(5) 0.0136(5) 0.0174(5) -0.0007(4) 0.0067(4) 0.0010(4)
P2 0.0171(5) 0.0150(5) 0.0163(5) -0.0021(4) 0.0068(4) -0.0014(4)
O1 0.0184(15) 0.0112(13) 0.0290(15) -0.0007(12) 0.0113(13) 0.0004(11)
O2 0.0188(15) 0.0149(14) 0.0196(14) -0.0013(12) 0.0066(12) -0.0031(12)
O3 0.0267(16) 0.0174(15) 0.0319(17) -0.0001(13) 0.0117(14) -0.0002(13)
C1 0.021(2) 0.018(2) 0.018(2) -0.0009(17) 0.0083(18) 0.0055(17)
C2 0.038(3) 0.047(3) 0.033(3) -0.011(2) 0.020(2) -0.012(2)
C3 0.040(3) 0.072(4) 0.043(3) -0.016(3) 0.031(3) -0.012(3)
C4 0.046(3) 0.056(4) 0.024(3) -0.016(2) 0.015(2) 0.010(3)
C5 0.040(3) 0.033(3) 0.019(2) -0.010(2) 0.000(2) 0.006(2)
C6 0.028(2) 0.024(2) 0.020(2) -0.0014(19) 0.0078(19) 0.0000(19)
C7 0.024(2) 0.016(2) 0.0161(19) 0.0006(17) 0.0068(18) 0.0031(18)
C8 0.071(4) 0.023(3) 0.029(3) -0.001(2) -0.014(3) -0.001(3)
C9 0.089(4) 0.019(3) 0.032(3) 0.004(2) -0.007(3) 0.010(3)
C10 0.055(3) 0.031(3) 0.019(2) 0.006(2) 0.003(2) 0.016(2)
C11 0.034(3) 0.040(3) 0.025(2) 0.003(2) -0.005(2) -0.004(2)
C12 0.027(2) 0.022(2) 0.024(2) 0.0007(19) 0.001(2) -0.0021(19)
C13 0.019(2) 0.0148(19) 0.021(2) 0.0004(17) 0.0066(18) -0.0005(17)
C14 0.019(2) 0.019(2) 0.0160(19) -0.0019(17) 0.0063(17) 0.0023(17)
C15 0.050(3) 0.023(2) 0.018(2) -0.0022(19) 0.004(2) -0.007(2)
C16 0.073(4) 0.022(2) 0.026(3) 0.004(2) 0.006(3) -0.004(3)
C17 0.059(3) 0.036(3) 0.020(2) 0.003(2) 0.005(2) 0.000(3)
C18 0.041(3) 0.029(3) 0.020(2) -0.006(2) 0.006(2) -0.005(2)
C19 0.026(2) 0.024(2) 0.023(2) -0.0037(19) 0.0086(19) 0.0046(19)
C20 0.020(2) 0.020(2) 0.019(2) -0.0033(18) 0.0085(18) 0.0003(18)
C21 0.028(2) 0.022(2) 0.038(3) -0.003(2) 0.017(2) 0.001(2)
C22 0.023(2) 0.028(3) 0.053(3) -0.011(2) 0.017(2) -0.012(2)
C23 0.016(2) 0.036(3) 0.039(3) 0.002(2) 0.012(2) 0.001(2)
C24 0.021(2) 0.028(2) 0.038(3) 0.002(2) 0.014(2) 0.008(2)
C25 0.025(2) 0.019(2) 0.029(2) -0.0007(19) 0.009(2) -0.0043(18)

loop_
_atom_type_symbol
_atom_type_description
_atom_type_scat_dispersion_real
_atom_type_scat_dispersion_imag
_atom_type_scat_source
C C 0.0033 0.0016 'International Tables Vol C Tables 4.2.6.8 and 6.1.1.4'
H H 0.0000 0.0000 'International Tables Vol C Tables 4.2.6.8 and 6.1.1.4'
O O 0.0106 0.0060 'International Tables Vol C Tables 4.2.6.8 and 6.1.1.4'
P P 0.1023 0.0942 'International Tables Vol C Tables 4.2.6.8 and 6.1.1.4'
Cl Cl 0.1484 0.1585 'International Tables Vol C Tables 4.2.6.8 and 6.1.1.4'
Nb Nb -2.0727 0.6215 'International Tables Vol C Tables 4.2.6.8 and 6.1.1.4'
N N 0.0061 0.0033 'International Tables Vol C Tables 4.2.6.8 and 6.1.1.4'

loop_
_geom_angle_atom_site_label_1
_geom_angle_atom_site_label_2
_geom_angle_atom_site_label_3
_geom_angle
O3 Nb1 O2 94.47(12)
O3 Nb1 O1 174.46(11)
O2 Nb1 O1 80.48(10)
O3 Nb1 Cl3 98.84(10)
O2 Nb1 Cl3 166.64(8)
O1 Nb1 Cl3 86.17(7)
O3 Nb1 Cl1 97.53(10)
O2 Nb1 Cl1 86.85(8)
O1 Nb1 Cl1 84.56(7)
Cl3 Nb1 Cl1 92.45(6)
O3 Nb1 Cl2 93.91(10)
O2 Nb1 Cl2 85.00(8)
O1 Nb1 Cl2 83.41(7)
Cl3 Nb1 Cl2 92.98(5)
Cl1 Nb1 Cl2 166.43(4)
O1 P1 C7 110.90(18)
O1 P1 C1 112.76(18)
C7 P1 C1 107.26(18)
O1 P1 C13 110.33(17)
C7 P1 C13 108.40(18)
C1 P1 C13 106.99(18)
O2 P2 C20 109.04(17)
O2 P2 C14 109.85(17)
C20 P2 C14 110.84(18)
O2 P2 C13 111.83(17)
C20 P2 C13 106.24(18)
C14 P2 C13 109.01(18)
P1 O1 Nb1 138.72(16)
P2 O2 Nb1 141.13(16)
C6 C1 C2 120.0(4)
C6 C1 P1 122.6(3)
C2 C1 P1 117.3(3)
C1 C2 C3 119.9(5)
C1 C2 H2B 120.1
C3 C2 H2B 120.1
C4 C3 C2 119.8(5)
C4 C3 H3A 120.1
C2 C3 H3A 120.1
C3 C4 C5 120.6(4)
C3 C4 H4A 119.7
C5 C4 H4A 119.7
C4 C5 C6 119.6(4)
C4 C5 H5A 120.2
C6 C5 H5A 120.2
C1 C6 C5 120.0(4)
C1 C6 H6A 120.0
C5 C6 H6A 120.0
C12 C7 C8 119.8(4)
C12 C7 P1 120.4(3)
C8 C7 P1 119.8(3)
C9 C8 C7 119.7(4)
C9 C8 H8A 120.1
C7 C8 H8A 120.1
C10 C9 C8 120.3(5)
C10 C9 H9A 119.9
C8 C9 H9A 119.9
C11 C10 C9 119.9(4)
C11 C10 H10A 120.0
C9 C10 H10A 120.0
C10 C11 C12 120.4(4)
C10 C11 H11A 119.8
C12 C11 H11A 119.8
C7 C12 C11 119.9(4)
C7 C12 H12A 120.1
C11 C12 H12A 120.1
P1 C13 P2 111.8(2)
P1 C13 H13A 109.3
P2 C13 H13A 109.3
P1 C13 H13B 109.3
P2 C13 H13B 109.3
H13A C13 H13B 107.9
C15 C14 C19 120.3(4)
C15 C14 P2 121.3(3)
C19 C14 P2 118.4(3)
C16 C15 C14 119.6(4)
C16 C15 H15A 120.2
C14 C15 H15A 120.2
C15 C16 C17 120.3(4)
C15 C16 H16A 119.8
C17 C16 H16A 119.8
C18 C17 C16 119.6(4)
C18 C17 H17A 120.2
C16 C17 H17A 120.2
C17 C18 C19 121.3(4)
C17 C18 H18A 119.3
C19 C18 H18A 119.3
C18 C19 C14 118.8(4)
C18 C19 H19A 120.6
C14 C19 H19A 120.6
C25 C20 C21 120.2(4)
C25 C20 P2 119.2(3)
C21 C20 P2 120.6(3)
C22 C21 C20 119.3(4)
C22 C21 H21A 120.3
C20 C21 H21A 120.3
C23 C22 C21 120.0(4)
C23 C22 H22A 120.0
C21 C22 H22A 120.0
C24 C23 C22 120.8(4)
C24 C23 H23A 119.6
C22 C23 H23A 119.6
C23 C24 C25 119.2(4)
C23 C24 H24A 120.4
C25 C24 H24A 120.4
C20 C25 C24 120.5(4)
C20 C25 H25A 119.8
C24 C25 H25A 119.8
N1 C26 C27 175(2)
C26 C27 H27A 109.5
C26 C27 H27B 109.5
H27A C27 H27B 109.5
C26 C27 H27C 109.5
H27A C27 H27C 109.5
H27B C27 H27C 109.5

loop_
_geom_bond_atom_site_label_1
_geom_bond_atom_site_label_2
_geom_bond_distance
Nb1 O3 1.706(3)
Nb1 O2 2.095(3)
Nb1 O1 2.266(3)
Nb1 Cl3 2.3463(13)
Nb1 Cl1 2.3815(13)
Nb1 Cl2 2.4203(12)
P1 O1 1.502(3)
P1 C7 1.787(4)
P1 C1 1.793(4)
P1 C13 1.808(4)
P2 O2 1.519(3)
P2 C20 1.787(4)
P2 C14 1.789(4)
P2 C13 1.811(4)
C1 C6 1.384(6)
C1 C2 1.386(6)
C2 C3 1.391(6)
C2 H2B 0.9500
C3 C4 1.379(7)
C3 H3A 0.9500
C4 C5 1.381(6)
C4 H4A 0.9500
C5 C6 1.391(5)
C5 H5A 0.9500
C6 H6A 0.9500
C7 C12 1.375(5)
C7 C8 1.392(6)
C8 C9 1.383(6)
C8 H8A 0.9500
C9 C10 1.375(6)
C9 H9A 0.9500
C10 C11 1.373(6)
C10 H10A 0.9500
C11 C12 1.387(6)
C11 H11A 0.9500
C12 H12A 0.9500
C13 H13A 0.9900
C13 H13B 0.9900
C14 C15 1.389(6)
C14 C19 1.394(5)
C15 C16 1.382(6)
C15 H15A 0.9500
C16 C17 1.392(6)
C16 H16A 0.9500
C17 C18 1.367(6)
C17 H17A 0.9500
C18 C19 1.389(6)
C18 H18A 0.9500
C19 H19A 0.9500
C20 C25 1.377(5)
C20 C21 1.395(6)
C21 C22 1.388(6)
C21 H21A 0.9500
C22 C23 1.384(6)
C22 H22A 0.9500
C23 C24 1.379(6)
C23 H23A 0.9500
C24 C25 1.391(5)
C24 H24A 0.9500
C25 H25A 0.9500
N1 C26 1.119(16)
C26 C27 1.484(17)
C27 H27A 0.9800
C27 H27B 0.9800
C27 H27C 0.9800
